data_2007375
loop_
_publ_author_name
'I\,sik, \,Samil'
'Ayg\"un, Muhittin'
'Kocaokutgen, Hasan'
'Tahir, M. Nawaz'
'B\"uy\"ukg\"ung\"or, Orhan'
'Erd\"onmez, Ahmet'

_publ_section_title
;
 3-<i>tert</i>-Butyl-2hydroxy-5-methoxyazobenzene
;
_journal_issue 6
_journal_name_full 'Acta Crystallographica Section C'
_journal_page_first 859
_journal_page_last 860
_journal_paper_doi 10.1107/S0108270198000286
_journal_volume 54
_journal_year 1998
_chemical_formula_moiety 'C17 H20 N2 O2'
_chemical_formula_sum 'C17 H20 N2 O2'
_chemical_formula_weight 284.35
_chemical_name_systematic
;
 ?
;
_space_group_IT_number 62
_symmetry_cell_setting orthorhombic
_symmetry_space_group_name_Hall '-P 2ac 2n'
_symmetry_space_group_name_H-M 'P n m a'
_audit_creation_method SHELXL
_cell_angle_alpha 90.00
_cell_angle_beta 90.00
_cell_angle_gamma 90.00
_cell_formula_units_Z 4
_cell_length_a 12.984(2)
_cell_length_b 6.8930(10)
_cell_length_c 17.224(2)
_cell_measurement_reflns_used 25
_cell_measurement_temperature 293(2)
_cell_measurement_theta_max 18.29
_cell_measurement_theta_min 8.64
_cell_volume 1541.5(4)
_computing_cell_refinement 'CAD-4 EXPRESS'
_computing_data_collection 'CAD-4 EXPRESS (Enraf-Nonius, 1994)'
_computing_data_reduction 'MolEN (Fair, 1990)'
_computing_molecular_graphics 'OrtepII (Johnson, 1976)'
_computing_publication_material SHELXL93
_computing_structure_refinement 'SHELXL93 (Sheldrick, 1993)'
_computing_structure_solution 'SHELXS86 (Sheldrick, 1985)'
_diffrn_ambient_temperature 293(2)
_diffrn_measurement_device 'Enraf-Nonius CAD-4'
_diffrn_measurement_method '\w/2\q scans'
_diffrn_radiation_monochromator graphite
_diffrn_radiation_source 'fine-focus sealed tube'
_diffrn_radiation_type MoK\a
_diffrn_radiation_wavelength 0.71069
_diffrn_reflns_av_R_equivalents 0.014
_diffrn_reflns_av_sigmaI/netI 0.0279
_diffrn_reflns_limit_h_max 16
_diffrn_reflns_limit_h_min 0
_diffrn_reflns_limit_k_max 8
_diffrn_reflns_limit_k_min -8
_diffrn_reflns_limit_l_max 21
_diffrn_reflns_limit_l_min 0
_diffrn_reflns_number 2321
_diffrn_reflns_theta_max 26.30
_diffrn_reflns_theta_min 2.36
_diffrn_standards_decay_% 1.2
_diffrn_standards_interval_time 120
_diffrn_standards_number 3
_exptl_absorpt_coefficient_mu 0.081
_exptl_absorpt_correction_type none
_exptl_crystal_colour 'dark brown'
_exptl_crystal_density_diffrn 1.225
_exptl_crystal_density_meas 1.233
_exptl_crystal_density_method pycnometry
_exptl_crystal_description prismatic
_exptl_crystal_F_000 608
_exptl_crystal_size_max 0.26
_exptl_crystal_size_mid 0.25
_exptl_crystal_size_min 0.15
_refine_diff_density_max 0.147
_refine_diff_density_min -0.159
_refine_ls_extinction_coef 0.0032(9)
_refine_ls_extinction_method SHELXL93
_refine_ls_goodness_of_fit_all 1.055
_refine_ls_goodness_of_fit_obs 1.219
_refine_ls_hydrogen_treatment 'H atoms refined isotropically'
_refine_ls_matrix_type full
_refine_ls_number_parameters 145
_refine_ls_number_reflns 1451
_refine_ls_number_restraints 0
_refine_ls_restrained_S_all 1.055
_refine_ls_restrained_S_obs 1.219
_refine_ls_R_factor_all 0.0792
_refine_ls_R_factor_obs .044
_refine_ls_shift/esd_max 0.000
_refine_ls_shift/esd_mean 0.000
_refine_ls_structure_factor_coef Fsqd
_refine_ls_weighting_details 'w = 1/[\s^2^(Fo^2^)+(0.058P)^2^+0.081P] where P=(Fo^2^+2Fc^2^)/3'
_refine_ls_weighting_scheme calc
_refine_ls_wR_factor_all 0.113
_refine_ls_wR_factor_obs .1032
_reflns_number_observed 953
_reflns_number_total 1451
_reflns_observed_criterion >2sigma(I)
_cod_data_source_file sk1089.cif
_cod_data_source_block hk1
_cod_depositor_comments
;
The following automatic conversions were performed:

'_symmetry_cell_setting' value 'Orthorhombic' changed to
'orthorhombic' according to
/home/saulius/struct/CIF-dictionaries/cif_core.dic dictionary named
'cif_core.dic' version 2.4.1 from 2010-06-29.

Automatic conversion script
Id: cif_fix_values 1715 2011-07-08 13:25:40Z adriana 

The following automatic conversions were performed:

'_refine_ls_weighting_scheme' value 'calc w =
1/[\s^2^(Fo^2^)+(0.058P)^2^+0.081P] where P=(Fo^2^+2Fc^2^)/3' was
changed to 'calc'. New tag '_refine_ls_weighting_details' was
created. The value of the new tag was set to 'w =
1/[\s^2^(Fo^2^)+(0.058P)^2^+0.081P] where P=(Fo^2^+2Fc^2^)/3'.

Automatic conversion script
Id: cif_fix_values 3143 2015-03-26 13:38:13Z robertas 
;
_cod_database_code 2007375

loop_
_symmetry_equiv_pos_as_xyz
'x, y, z'
'-x+1/2, -y, z+1/2'
'-x, y+1/2, -z'
'x+1/2, -y+1/2, -z+1/2'
'-x, -y, -z'
'x-1/2, y, -z-1/2'
'x, -y-1/2, z'
'-x-1/2, y-1/2, z-1/2'

loop_
_atom_site_aniso_label
_atom_site_aniso_U_11
_atom_site_aniso_U_22
_atom_site_aniso_U_33
_atom_site_aniso_U_12
_atom_site_aniso_U_13
_atom_site_aniso_U_23
O1 .0505(11) .0752(13) .0424(9) .000 -.0011(9) .000
O2 .0367(10) .096(2) .0647(12) .000 -.0051(9) .000
N1 .0387(11) .0497(13) .0517(12) .000 .0003(11) .000
N2 .0389(12) .0428(12) .0472(11) .000 -.0005(10) .000
C1 .0358(14) .049(2) .060(2) .000 .0007(12) .000
C2 .043(2) .088(2) .065(2) .000 .0045(14) .000
C3 .056(2) .110(3) .085(2) .000 .024(2) .000
C4 .039(2) .092(3) .123(3) .000 .016(2) .000
C5 .042(2) .115(3) .112(3) .000 -.015(2) .000
C6 .044(2) .095(2) .074(2) .000 -.006(2) .000
C7 .0320(13) .0372(14) .0458(12) .000 .0039(11) .000
C8 .0384(14) .0467(15) .0444(13) .000 .0052(11) .000
C9 .0365(14) .0456(15) .056(2) .000 -.0021(12) .000
C10 .0367(13) .0475(15) .066(2) .000 .0118(13) .000
C11 .048(2) .0394(14) .0476(14) .000 .0116(12) .000
C12 .0410(14) .0396(14) .0443(13) .000 -.0009(12) .000
C13 .061(2) .054(2) .0490(14) .000 .0211(13) .000
C14 .094(2) .0670(15) .0564(12) -.0045(12) .0229(11) -.0100(11)
C15 .074(2) .081(3) .073(2) .000 .037(2) .000
C16 .053(2) .093(3) .065(2) .000 -.020(2) .000

loop_
_atom_site_label
_atom_site_fract_x
_atom_site_fract_y
_atom_site_fract_z
_atom_site_U_iso_or_equiv
_atom_site_thermal_displace_type
_atom_site_calc_flag
_atom_site_refinement_flags
_atom_site_occupancy
_atom_site_disorder_group
_atom_site_type_symbol
O1 .41453(14) .2500 .36835(9) .0560(5) Uani d S 1 . O
H1 .348(2) .2500 .4005(16) .084 Uiso d S 1 . H
O2 .72672(13) .2500 .58460(10) .0660(6) Uani d S 1 . O
N1 .29274(15) .2500 .48332(11) .0467(5) Uani d S 1 . N
N2 .36590(15) .2500 .53261(11) .0429(5) Uani d S 1 . N
C1 .1920(2) .2500 .51518(15) .0483(6) Uani d S 1 . C
C2 .1710(2) .2500 .5939(2) .0652(8) Uani d S 1 . C
H2 .2245(2) .2500 .6298(2) .078 Uiso calc SR 1 . H
C3 .0701(2) .2500 .6186(2) .0836(10) Uani d S 1 . C
H3 .0557(2) .2500 .6715(2) .100 Uiso calc SR 1 . H
C4 -.0088(2) .2500 .5667(2) .0848(11) Uani d S 1 . C
H4 -.0766(2) .2500 .5840(2) .102 Uiso calc SR 1 . H
C5 .0120(2) .2500 .4893(3) .0896(11) Uani d S 1 . C
H5 -.0419(2) .2500 .4537(3) .108 Uiso calc SR 1 . H
C6 .1125(2) .2500 .4629(2) .0709(9) Uani d S 1 . C
H6 .1261(2) .2500 .4099(2) .085 Uiso calc SR 1 . H
C7 .4658(2) .2500 .50181(13) .0383(6) Uani d S 1 . C
C8 .5432(2) .2500 .55806(13) .0432(6) Uani d S 1 . C
H8 .5263(2) .2500 .61055(13) .052 Uiso calc SR 1 . H
C9 .6437(2) .2500 .53521(14) .0460(6) Uani d S 1 . C
C10 .6674(2) .2500 .45612(15) .0500(7) Uani d S 1 . C
H10 .7364(2) .2500 .44173(15) .060 Uiso calc SR 1 . H
C11 .5945(2) .2500 .39853(13) .0450(6) Uani d S 1 . C
C12 .4900(2) .2500 .42208(12) .0416(6) Uani d S 1 . C
C13 .6235(2) .2500 .31179(14) .0545(7) Uani d S 1 . C
C14 .5803(2) .0673(3) .27264(10) .0723(7) Uani d . 1 . C
H14A .5064(2) .0686(8) .2757(5) .096(8) Uiso calc R 1 . H
H14B .6063(7) -.0458(3) .2986(4) .089(7) Uiso calc R 1 . H
H14C .6011(7) .0648(9) .2192(2) .080(6) Uiso calc R 1 . H
C15 .7404(3) .2500 .3004(2) .0758(10) Uani d S 1 . C
H15A .754(2) .2500 .2452(18) .085(9) Uiso d S 1 . H
H15B .7721(16) .134(3) .3215(11) .085(7) Uiso d . 1 . H
C16 .7042(3) .2500 .6654(2) .0702(9) Uani d S 1 . C
H16A .773(2) .2500 .6916(15) .078(9) Uiso d S 1 . H
H16B .6637(17) .127(3) .6796(12) .096(7) Uiso d . 1 . H

loop_
_atom_type_symbol
_atom_type_description
_atom_type_scat_dispersion_real
_atom_type_scat_dispersion_imag
_atom_type_scat_source
C C 0.0033 0.0016 'International Tables Vol C Tables 4.2.6.8 and 6.1.1.4'
N N 0.0061 0.0033 'International Tables Vol C Tables 4.2.6.8 and 6.1.1.4'
O O 0.0106 0.0060 'International Tables Vol C Tables 4.2.6.8 and 6.1.1.4'
H H 0.0000 0.0000 'International Tables Vol C Tables 4.2.6.8 and 6.1.1.4'

loop_
_geom_angle_atom_site_label_1
_geom_angle_atom_site_label_2
_geom_angle_atom_site_label_3
_geom_angle_site_symmetry_1
_geom_angle_site_symmetry_3
_geom_angle
_geom_angle_publ_flag
C12 O1 H1 . . 103.8(16) yes
C9 O2 C16 . . 116.4(2) ?
N2 N1 C1 . . 115.5(2) yes
N1 N2 C7 . . 116.0(2) yes
C6 C1 C2 . . 119.7(3) ?
C6 C1 N1 . . 116.2(2) yes
C2 C1 N1 . . 124.1(2) yes
C3 C2 C1 . . 119.3(3) ?
C3 C2 H2 . . 120.3(2) ?
C1 C2 H2 . . 120.3(2) ?
C4 C3 C2 . . 120.9(3) ?
C4 C3 H3 . . 119.5(2) ?
C2 C3 H3 . . 119.5(2) ?
C5 C4 C3 . . 119.6(3) ?
C5 C4 H4 . . 120.2(2) ?
C3 C4 H4 . . 120.2(2) ?
C4 C5 C6 . . 120.6(3) ?
C4 C5 H5 . . 119.7(2) ?
C6 C5 H5 . . 119.7(2) ?
C1 C6 C5 . . 119.7(3) ?
C1 C6 H6 . . 120.1(2) ?
C5 C6 H6 . . 120.1(2) ?
C8 C7 N2 . . 113.8(2) yes
C8 C7 C12 . . 121.0(2) ?
N2 C7 C12 . . 125.2(2) yes
C9 C8 C7 . . 119.3(2) ?
C9 C8 H8 . . 120.37(14) ?
C7 C8 H8 . . 120.37(13) ?
C8 C9 O2 . . 124.9(2) yes
C8 C9 C10 . . 119.5(2) ?
O2 C9 C10 . . 115.5(2) yes
C11 C10 C9 . . 123.6(2) ?
C11 C10 H10 . . 118.18(14) ?
C9 C10 H10 . . 118.18(15) ?
C10 C11 C12 . . 117.0(2) ?
C10 C11 C13 . . 122.3(2) ?
C12 C11 C13 . . 120.8(2) ?
O1 C12 C7 . . 120.4(2) yes
O1 C12 C11 . . 120.0(2) yes
C7 C12 C11 . . 119.6(2) ?
C15 C13 C14 . . 107.8(2) ?
C15 C13 C14 . 7_565 107.8(2) ?
C14 C13 C14 . 7_565 110.3(2) ?
C15 C13 C11 . . 111.5(2) ?
C14 C13 C11 . . 109.69(13) ?
C14 C13 C11 7_565 . 109.69(13) ?
C13 C14 H14A . . 109.47(13) ?
C13 C14 H14B . . 109.47(12) ?
H14A C14 H14B . . 109.5 ?
C13 C14 H14C . . 109.47(11) ?
H14A C14 H14C . . 109.5 ?
H14B C14 H14C . . 109.5 ?
C13 C15 H15A . . 108.0(18) ?
C13 C15 H15B . . 111.8(12) ?
H15A C15 H15B . . 106.8(15) ?
O2 C16 H16A . . 105.0(15) ?
O2 C16 H16B . . 109.7(12) ?
H16A C16 H16B . . 110.5(14) ?

loop_
_geom_bond_atom_site_label_1
_geom_bond_atom_site_label_2
_geom_bond_site_symmetry_2
_geom_bond_distance
_geom_bond_publ_flag
O1 C12 . 1.348(3) yes
O1 H1 . 1.02(3) ?
O2 C9 . 1.374(3) yes
O2 C16 . 1.422(3) yes
N1 N2 . 1.274(3) yes
N1 C1 . 1.419(3) yes
N2 C7 . 1.401(3) yes
C1 C6 . 1.369(3) ?
C1 C2 . 1.383(3) ?
C2 C3 . 1.378(4) ?
C2 H2 . .93 ?
C3 C4 . 1.359(4) ?
C3 H3 . .93 ?
C4 C5 . 1.361(5) ?
C4 H4 . .93 ?
C5 C6 . 1.381(4) ?
C5 H5 . .93 ?
C6 H6 . .93 ?
C7 C8 . 1.396(3) ?
C7 C12 . 1.409(3) ?
C8 C9 . 1.363(3) ?
C8 H8 . .93 ?
C9 C10 . 1.397(3) ?
C10 C11 . 1.370(3) ?
C10 H10 . .93 ?
C11 C12 . 1.416(3) ?
C11 C13 . 1.541(3) yes
C13 C15 . 1.531(4) yes
C13 C14 . 1.535(2) yes
C13 C14 7_565 1.535(2) yes
C14 H14A . .96 ?
C14 H14B . .96 ?
C14 H14C . .96 ?
C15 H15A . .97(3) ?
C15 H15B . .97(2) ?
C16 H16A . 1.00(3) ?
C16 H16B . 1.03(2) ?

loop_
_geom_torsion_atom_site_label_1
_geom_torsion_atom_site_label_2
_geom_torsion_atom_site_label_3
_geom_torsion_atom_site_label_4
_geom_torsion_site_symmetry_4
_geom_torsion
_geom_torsion_publ_flag
C1 N1 N2 C7 . 180.0 yes
N2 N1 C1 C6 . 180.0 ?
N2 N1 C1 C2 . 0.0 ?
C6 C1 C2 C3 . 0.0 ?
N1 C1 C2 C3 . 180.0 ?
C1 C2 C3 C4 . 0.0 ?
C2 C3 C4 C5 . 0.0 ?
C3 C4 C5 C6 . 0.0 ?
C2 C1 C6 C5 . 0.0 ?
N1 C1 C6 C5 . 180.0 ?
C4 C5 C6 C1 . 0.0 ?
N1 N2 C7 C8 . 180.0 ?
N1 N2 C7 C12 . 0.0 ?
N2 C7 C8 C9 . 180.0 ?
C12 C7 C8 C9 . 0.0 ?
C7 C8 C9 O2 . 180.0 ?
C7 C8 C9 C10 . 0.0 ?
C16 O2 C9 C8 . 0.0 ?
C16 O2 C9 C10 . 180.0 ?
C8 C9 C10 C11 . 0.0 ?
O2 C9 C10 C11 . 180.0 ?
C9 C10 C11 C12 . 0.0 ?
C9 C10 C11 C13 . 180.0 ?
C8 C7 C12 O1 . 180.0 ?
N2 C7 C12 O1 . 0.0 ?
C8 C7 C12 C11 . 0.0 ?
N2 C7 C12 C11 . 180.0 ?
C10 C11 C12 O1 . 180.0 ?
C13 C11 C12 O1 . 0.0 ?
C10 C11 C12 C7 . 0.0 ?
C13 C11 C12 C7 . 180.0 ?
C10 C11 C13 C15 . 0.0 ?
C12 C11 C13 C15 . 180.0 ?
C10 C11 C13 C14 . 119.4(2) yes
C12 C11 C13 C14 . -60.6(2) yes
C10 C11 C13 C14 7_565 -119.4(2) yes
C12 C11 C13 C14 7_565 60.6(2) yes
